data_7005174
loop_
_publ_author_name
'Beobide, Garikoitz'
'Castillo, Oscar'
'Luque, Antonio'
'Garc\'ia-Couceiro, Urko'
'Garc\'ia-Ter\'an, Juan P'
'Rom\'an, Pascual'

_publ_section_title
;
 Rational design of 1-D metal-organic frameworks based on the novel
 pyrimidine-4,6-dicarboxylate ligand. New insights into pyrimidine
 through magnetic interaction.
;
_journal_issue 25
_journal_name_full 'Dalton transactions (Cambridge, England : 2003)'
_journal_page_first 2669
_journal_page_last 2680
_journal_paper_doi 10.1039/b617348a
_journal_year 2007
_chemical_compound_source 'synthesis as described'
_chemical_formula_moiety 'C6 H6 Fe N2 O6, H2 O'
_chemical_formula_structural 'C6 H6 Fe N2 O6, H2 O'
_chemical_formula_sum 'C6 H8 Fe N2 O7'
_chemical_formula_weight 275.99
_chemical_name_systematic
;
catena-[(mu-pyrimidine-4,6-dicarboxylato-N,O:N,O)-
diaqua-iron(II)-water (1/1)]
;
_space_group_IT_number 14
_symmetry_cell_setting monoclinic
_symmetry_Int_Tables_number 14
_symmetry_space_group_name_Hall '-P 2ybc'
_symmetry_space_group_name_H-M 'P 1 21/c 1'
_atom_sites_solution_hydrogens difmap
_atom_sites_solution_primary direct
_atom_sites_solution_secondary difmap
_audit_creation_method SHELXL97
_cell_angle_alpha 90.00
_cell_angle_beta 120.973(4)
_cell_angle_gamma 90.00
_cell_formula_units_Z 4
_cell_length_a 7.3475(5)
_cell_length_b 12.1276(4)
_cell_length_c 12.3570(6)
_cell_measurement_reflns_used 9301
_cell_measurement_temperature 293(2)
_cell_measurement_theta_max 30.00
_cell_measurement_theta_min 2.55
_cell_volume 944.10(9)
_computing_cell_refinement 'CrysAlis CCD (Oxford Diffraction, 2003)'
_computing_data_collection 'CrysAlis CCD (Oxford Diffraction, 2003)'
_computing_data_reduction 'CrysAlis RED (Oxford Diffraction, 2003)'
_computing_molecular_graphics 'Ortep-3 (Farrugia, 1997)'
_computing_publication_material 'WinGX (Farrugia, 1999)'
_computing_structure_refinement 'SHELXL-97 (Sheldrick, 1997)'
_computing_structure_solution 'Sir92 (Altamore et al., 1993)'
_diffrn_ambient_temperature 293(2)
_diffrn_measured_fraction_theta_full 0.999
_diffrn_measured_fraction_theta_max 0.999
_diffrn_measurement_device_type Xcalibur
_diffrn_measurement_method \w
_diffrn_radiation_monochromator graphite
_diffrn_radiation_source 'fine-focus sealed tube'
_diffrn_radiation_type MoK\a
_diffrn_radiation_wavelength 0.71069
_diffrn_reflns_av_R_equivalents 0.0323
_diffrn_reflns_av_sigmaI/netI 0.0269
_diffrn_reflns_limit_h_max 10
_diffrn_reflns_limit_h_min -9
_diffrn_reflns_limit_k_max 17
_diffrn_reflns_limit_k_min -16
_diffrn_reflns_limit_l_max 17
_diffrn_reflns_limit_l_min -16
_diffrn_reflns_number 9301
_diffrn_reflns_theta_full 30.09
_diffrn_reflns_theta_max 30.09
_diffrn_reflns_theta_min 2.55
_diffrn_standards_decay_% 0
_diffrn_standards_interval_count 0
_diffrn_standards_interval_time 0
_diffrn_standards_number 0
_exptl_absorpt_coefficient_mu 1.623
_exptl_absorpt_correction_T_max 0.830
_exptl_absorpt_correction_T_min 0.722
_exptl_absorpt_correction_type numerical
_exptl_absorpt_process_details
;
CrysAlis RED, Oxford Diffraction Ltd.,
Version 1.170.32 (release 06.06.2003 CrysAlis170 VC++)
(compiled Jun 6 2003,13:53:32)
Analytical numeric absorption correction using a multifaceted crystal
model based on expressions derived by R.C. Clark & J.S. Reid.
;
_exptl_crystal_colour black
_exptl_crystal_density_diffrn 1.942
_exptl_crystal_density_meas 1.94(1)
_exptl_crystal_density_method 'flotation method'
_exptl_crystal_description polyhedric
_exptl_crystal_F_000 560
_exptl_crystal_size_max 0.16
_exptl_crystal_size_mid 0.10
_exptl_crystal_size_min 0.06
_refine_diff_density_max 0.713
_refine_diff_density_min -0.837
_refine_diff_density_rms 0.223
_refine_ls_extinction_coef 0.0210(18)
_refine_ls_extinction_expression Fc^*^=kFc[1+0.001xFc^2^\l^3^/sin(2\q)]^-1/4^
_refine_ls_extinction_method SHELXL
_refine_ls_goodness_of_fit_ref 1.080
_refine_ls_hydrogen_treatment constr
_refine_ls_matrix_type full
_refine_ls_number_parameters 146
_refine_ls_number_reflns 2773
_refine_ls_number_restraints 0
_refine_ls_restrained_S_all 1.080
_refine_ls_R_factor_all 0.0426
_refine_ls_R_factor_gt 0.0368
_refine_ls_shift/su_max 0.001
_refine_ls_shift/su_mean 0.000
_refine_ls_structure_factor_coef Fsqd
_refine_ls_weighting_details 'calc w=1/[\s^2^(Fo^2^)+(0.0351P)^2^] where P=(Fo^2^+2Fc^2^)/3'
_refine_ls_weighting_scheme calc
_refine_ls_wR_factor_gt 0.0870
_refine_ls_wR_factor_ref 0.0885
_reflns_number_gt 2281
_reflns_number_total 2773
_reflns_threshold_expression >2sigma(I)
_cod_data_source_file b617348a.txt
_cod_data_source_block compound_4
_cod_original_sg_symbol_H-M 'P 21/c'
_cod_database_code 7005174

loop_
_symmetry_equiv_pos_as_xyz
'x, y, z'
'-x, y+1/2, -z+1/2'
'-x, -y, -z'
'x, -y-1/2, z-1/2'

loop_
_atom_site_label
_atom_site_type_symbol
_atom_site_fract_x
_atom_site_fract_y
_atom_site_fract_z
_atom_site_U_iso_or_equiv
_atom_site_adp_type
_atom_site_occupancy
_atom_site_symmetry_multiplicity
_atom_site_calc_flag
_atom_site_refinement_flags
_atom_site_disorder_assembly
_atom_site_disorder_group
Fe1 Fe 0.26540(3) -0.242960(15) 0.51941(2) 0.02206(10) Uani 1 1 d . . .
N1 N 0.2764(2) -0.32292(9) 0.67658(12) 0.0247(3) Uani 1 1 d . . .
C2 C 0.2827(3) -0.27547(13) 0.77519(15) 0.0301(4) Uani 1 1 d . . .
H2 H 0.2989 -0.1993 0.7828 0.036 Uiso 1 1 calc R . .
N3 N 0.26765(19) -0.32918(9) 0.86368(11) 0.0238(3) Uani 1 1 d . . .
C4 C 0.2485(2) -0.43891(11) 0.85451(13) 0.0196(3) Uani 1 1 d . . .
C5 C 0.2436(2) -0.49569(12) 0.75578(13) 0.0218(3) Uani 1 1 d . . .
H5 H 0.2322 -0.5721 0.7499 0.026 Uiso 1 1 calc R . .
C6 C 0.2565(2) -0.43276(10) 0.66602(13) 0.0197(3) Uani 1 1 d . . .
C7 C 0.2478(2) -0.48170(12) 0.54974(14) 0.0234(3) Uani 1 1 d . . .
C8 C 0.2371(2) -0.49479(11) 0.96194(13) 0.0224(3) Uani 1 1 d . . .
O71 O 0.24379(18) -0.41295(9) 0.47167(10) 0.0274(2) Uani 1 1 d . . .
O72 O 0.2424(2) -0.58276(9) 0.53897(13) 0.0389(3) Uani 1 1 d . . .
O81 O 0.25303(18) -0.43227(8) 1.04763(10) 0.0277(2) Uani 1 1 d . . .
O82 O 0.2179(2) -0.59664(9) 0.95760(12) 0.0360(3) Uani 1 1 d . . .
O1W O 0.5990(2) -0.25009(8) 0.62262(15) 0.0349(3) Uani 1 1 d . . .
H11W H 0.6504 -0.3057 0.6491 0.045 Uiso 1 1 d . . .
H12W H 0.6655 -0.2251 0.6050 0.038 Uiso 1 1 d . . .
O2W O -0.0693(2) -0.23479(8) 0.42801(13) 0.0316(3) Uani 1 1 d . . .
H21W H -0.1304 -0.2845 0.4249 0.034 Uiso 1 1 d . . .
H22W H -0.1242 -0.1919 0.4440 0.062 Uiso 1 1 d . . .
O3W O 0.7408(2) -0.45778(11) 0.72437(13) 0.0493(4) Uani 1 1 d . . .
H31W H 0.7379 -0.4949 0.7735 0.074 Uiso 1 1 d . . .
H32W H 0.7242 -0.4994 0.6602 0.089 Uiso 1 1 d . . .

loop_
_atom_site_aniso_label
_atom_site_aniso_U_11
_atom_site_aniso_U_22
_atom_site_aniso_U_33
_atom_site_aniso_U_23
_atom_site_aniso_U_13
_atom_site_aniso_U_12
Fe1 0.03596(15) 0.01669(13) 0.02105(15) 0.00064(7) 0.02003(11) -0.00114(7)
N1 0.0432(7) 0.0143(5) 0.0255(6) -0.0003(4) 0.0240(5) -0.0021(5)
C2 0.0557(10) 0.0153(6) 0.0305(9) -0.0016(5) 0.0303(8) -0.0038(6)
N3 0.0409(7) 0.0143(5) 0.0254(6) -0.0003(4) 0.0235(5) -0.0003(5)
C4 0.0265(6) 0.0157(6) 0.0220(6) 0.0016(5) 0.0163(5) 0.0007(5)
C5 0.0313(7) 0.0152(6) 0.0241(7) -0.0006(5) 0.0180(6) -0.0009(5)
C6 0.0276(7) 0.0149(6) 0.0216(6) -0.0012(5) 0.0164(6) -0.0010(5)
C7 0.0317(7) 0.0212(6) 0.0243(7) -0.0057(5) 0.0194(6) -0.0043(5)
C8 0.0298(7) 0.0188(6) 0.0265(7) 0.0050(5) 0.0201(6) 0.0044(5)
O71 0.0452(6) 0.0214(5) 0.0241(5) -0.0033(4) 0.0239(5) -0.0037(4)
O72 0.0696(9) 0.0182(5) 0.0483(8) -0.0083(5) 0.0443(7) -0.0080(5)
O81 0.0458(6) 0.0217(5) 0.0259(5) 0.0037(4) 0.0259(5) 0.0039(4)
O82 0.0638(8) 0.0162(5) 0.0504(7) 0.0045(4) 0.0454(7) 0.0030(5)
O1W 0.0347(6) 0.0291(6) 0.0432(8) 0.0099(5) 0.0217(6) -0.0003(4)
O2W 0.0375(6) 0.0238(5) 0.0405(7) -0.0007(4) 0.0250(6) -0.0016(4)
O3W 0.0727(10) 0.0344(7) 0.0477(8) -0.0008(6) 0.0360(8) 0.0068(6)

loop_
_atom_type_symbol
_atom_type_description
_atom_type_scat_dispersion_real
_atom_type_scat_dispersion_imag
_atom_type_scat_source
C C 0.0033 0.0016 'International Tables Vol C Tables 4.2.6.8 and 6.1.1.4'
H H 0.0000 0.0000 'International Tables Vol C Tables 4.2.6.8 and 6.1.1.4'
N N 0.0061 0.0033 'International Tables Vol C Tables 4.2.6.8 and 6.1.1.4'
O O 0.0106 0.0060 'International Tables Vol C Tables 4.2.6.8 and 6.1.1.4'
Fe Fe 0.3463 0.8444 'International Tables Vol C Tables 4.2.6.8 and 6.1.1.4'

loop_
_geom_angle_atom_site_label_1
_geom_angle_atom_site_label_2
_geom_angle_atom_site_label_3
_geom_angle
_geom_angle_site_symmetry_1
_geom_angle_site_symmetry_3
_geom_angle_publ_flag
O1W Fe1 O2W 175.91(5) . . ?
O1W Fe1 N3 90.94(5) . 4 ?
O2W Fe1 N3 92.63(5) . 4 ?
O1W Fe1 O71 91.47(4) . . ?
O2W Fe1 O71 89.83(4) . . ?
N3 Fe1 O71 100.51(4) 4 . ?
O1W Fe1 N1 86.73(5) . . ?
O2W Fe1 N1 89.79(5) . . ?
N3 Fe1 N1 176.51(4) 4 . ?
O71 Fe1 N1 76.97(4) . . ?
O1W Fe1 O81 94.31(4) . 4 ?
O2W Fe1 O81 84.62(4) . 4 ?
N3 Fe1 O81 76.21(4) 4 4 ?
O71 Fe1 O81 173.38(4) . 4 ?
N1 Fe1 O81 106.54(4) . 4 ?
C2 N1 C6 118.14(12) . . ?
C2 N1 Fe1 127.28(10) . . ?
C6 N1 Fe1 114.33(9) . . ?
N3 C2 N1 124.49(14) . . ?
N3 C2 H2 117.8 . . ?
N1 C2 H2 117.8 . . ?
C2 N3 C4 117.97(12) . . ?
C2 N3 Fe1 126.06(10) . 4_556 ?
C4 N3 Fe1 115.96(9) . 4_556 ?
N3 C4 C5 121.56(12) . . ?
N3 C4 C8 114.68(11) . . ?
C5 C4 C8 123.75(12) . . ?
C4 C5 C6 116.66(13) . . ?
C4 C5 H5 121.7 . . ?
C6 C5 H5 121.7 . . ?
N1 C6 C5 121.16(12) . . ?
N1 C6 C7 115.37(11) . . ?
C5 C6 C7 123.46(12) . . ?
O72 C7 O71 125.98(13) . . ?
O72 C7 C6 118.19(13) . . ?
O71 C7 C6 115.82(12) . . ?
O82 C8 O81 126.53(13) . . ?
O82 C8 C4 117.32(12) . . ?
O81 C8 C4 116.13(12) . . ?
C7 O71 Fe1 117.29(9) . . ?
C8 O81 Fe1 116.73(9) . 4_556 ?
Fe1 O1W H11W 117.6 . . ?
Fe1 O1W H12W 125.2 . . ?
H11W O1W H12W 104.3 . . ?
Fe1 O2W H21W 119.8 . . ?
Fe1 O2W H22W 122.1 . . ?
H21W O2W H22W 100.7 . . ?
H31W O3W H32W 109.0 . . ?

loop_
_geom_bond_atom_site_label_1
_geom_bond_atom_site_label_2
_geom_bond_distance
_geom_bond_site_symmetry_2
_geom_bond_publ_flag
Fe1 O1W 2.1032(13) . ?
Fe1 O2W 2.1152(13) . ?
Fe1 N3 2.1217(11) 4 ?
Fe1 O71 2.1277(10) . ?
Fe1 N1 2.1348(11) . ?
Fe1 O81 2.1630(10) 4 ?
N1 C2 1.3264(19) . ?
N1 C6 1.3391(16) . ?
C2 N3 1.3255(18) . ?
C2 H2 0.9300 . ?
N3 C4 1.3369(16) . ?
C4 C5 1.3850(18) . ?
C4 C8 1.5306(18) . ?
C5 C6 1.3894(18) . ?
C5 H5 0.9300 . ?
C6 C7 1.5253(19) . ?
C7 O72 1.2313(17) . ?
C7 O71 1.2637(17) . ?
C8 O82 1.2412(17) . ?
C8 O81 1.2580(17) . ?
O1W H11W 0.7593 . ?
O1W H12W 0.6986 . ?
O2W H21W 0.7414 . ?
O2W H22W 0.7443 . ?
O3W H31W 0.7653 . ?
O3W H32W 0.8936 . ?

loop_
_geom_hbond_atom_site_label_D
_geom_hbond_atom_site_label_H
_geom_hbond_atom_site_label_A
_geom_hbond_distance_DH
_geom_hbond_distance_HA
_geom_hbond_distance_DA
_geom_hbond_angle_DHA
_geom_hbond_site_symmetry_A
O1W H11W O3W 0.76 2.02 2.7681(17) 169.2 .
O1W H12W O82 0.70 2.11 2.7623(16) 156.5 2_656
O2W H21W O72 0.74 1.96 2.6860(16) 166.0 3_546
O2W H22W O82 0.74 2.04 2.7542(16) 161.8 2_556
O3W H32W O71 0.89 2.06 2.9360(17) 167.2 3_646
O3W H31W O81 0.77 2.35 3.0963(18) 165.8 3_647
